data_2224084
loop_
_publ_author_name
'Baba, Ibrahim'
'Raya, Indah'
'Yamin, Bohari M.'
'Ng, Seik Weng'

_publ_section_title
Tris(<i>N</i>-benzyl-<i>N</i>-methyldithiocarbamato-\k^2^<i>S</i>,<i>S</i>')(1,10-phenanthroline-\k^2^<i>N</i>,<i>N</i>')europium(III)
_journal_coeditor_code XU2634
_journal_issue 11
_journal_name_full 'Acta Crystallographica Section E'
_journal_page_first m1376
_journal_paper_doi 10.1107/S160053680904135X
_journal_volume 65
_journal_year 2009
_chemical_formula_iupac '[Eu (C9 H10 N S2)3 (C12 H8 N2)]'
_chemical_formula_moiety 'C39 H38 Eu N5 S6'
_chemical_formula_sum 'C39 H38 Eu N5 S6'
_chemical_formula_weight 921.06
_chemical_name_systematic
;
Tris(<i>N</i>-benzyl-<i>N</i>-methyldithiocarbamato-
\k^2^<i>S</i>,<i>S</i>')(1,10-phenanthroline-
\k^2^<i>N</i>,<i>N</i>')europium(III)
;
_space_group_IT_number 2
_symmetry_cell_setting triclinic
_symmetry_space_group_name_Hall '-P 1'
_symmetry_space_group_name_H-M 'P -1'
_atom_sites_solution_hydrogens geom
_atom_sites_solution_primary direct
_atom_sites_solution_secondary difmap
_audit_creation_method SHELXL-97
_cell_angle_alpha 73.652(2)
_cell_angle_beta 74.720(2)
_cell_angle_gamma 71.629(2)
_cell_formula_units_Z 2
_cell_length_a 10.6910(10)
_cell_length_b 12.2880(10)
_cell_length_c 16.553(2)
_cell_measurement_reflns_used 946
_cell_measurement_temperature 293(2)
_cell_measurement_theta_max 28.1
_cell_measurement_theta_min 2.3
_cell_volume 1943.5(3)
_computing_cell_refinement 'SAINT (Bruker, 2000)'
_computing_data_collection 'SMART (Bruker, 2000)'
_computing_data_reduction 'SAINT (Bruker, 2000)'
_computing_molecular_graphics 'X-SEED (Barbour, 2001)'
_computing_publication_material 'publCIF (Westrip, 2009)'
_computing_structure_refinement 'SHELXL97 (Sheldrick, 2008)'
_computing_structure_solution 'SHELXS97 (Sheldrick, 2008)'
_diffrn_ambient_temperature 293(2)
_diffrn_detector_area_resol_mean 8.33
_diffrn_measured_fraction_theta_full 0.975
_diffrn_measured_fraction_theta_max 0.975
_diffrn_measurement_device_type 'Bruker SMART APEX'
_diffrn_measurement_method '\f and \w'
_diffrn_radiation_monochromator graphite
_diffrn_radiation_source 'fine-focus sealed tube'
_diffrn_radiation_type MoK\a
_diffrn_radiation_wavelength 0.71073
_diffrn_reflns_av_R_equivalents 0.0404
_diffrn_reflns_av_sigmaI/netI 0.0432
_diffrn_reflns_limit_h_max 13
_diffrn_reflns_limit_h_min -13
_diffrn_reflns_limit_k_max 15
_diffrn_reflns_limit_k_min -15
_diffrn_reflns_limit_l_max 21
_diffrn_reflns_limit_l_min -21
_diffrn_reflns_number 21775
_diffrn_reflns_theta_full 27.49
_diffrn_reflns_theta_max 27.49
_diffrn_reflns_theta_min 1.31
_diffrn_standards_decay_% 0
_diffrn_standards_interval_count 0
_diffrn_standards_interval_time 0
_diffrn_standards_number 0
_exptl_absorpt_coefficient_mu 1.972
_exptl_absorpt_correction_T_max 0.6938
_exptl_absorpt_correction_T_min 0.4512
_exptl_absorpt_correction_type multi-scan
_exptl_absorpt_process_details '(SADABS; Sheldrick, 1996)'
_exptl_crystal_colour Brown
_exptl_crystal_density_diffrn 1.574
_exptl_crystal_density_method 'not measured'
_exptl_crystal_description Block
_exptl_crystal_F_000 932
_exptl_crystal_size_max 0.48
_exptl_crystal_size_mid 0.35
_exptl_crystal_size_min 0.20
_refine_diff_density_max 3.556
_refine_diff_density_min -1.647
_refine_ls_extinction_method none
_refine_ls_goodness_of_fit_ref 1.076
_refine_ls_hydrogen_treatment constr
_refine_ls_matrix_type full
_refine_ls_number_parameters 463
_refine_ls_number_reflns 8695
_refine_ls_number_restraints 0
_refine_ls_restrained_S_all 1.076
_refine_ls_R_factor_all 0.0594
_refine_ls_R_factor_gt 0.0505
_refine_ls_shift/su_max 0.001
_refine_ls_shift/su_mean 0.000
_refine_ls_structure_factor_coef Fsqd
_refine_ls_weighting_details 'calc w=1/[\s^2^(Fo^2^)+(0.0982P)^2^] where P=(Fo^2^+2Fc^2^)/3'
_refine_ls_weighting_scheme calc
_refine_ls_wR_factor_gt 0.1316
_refine_ls_wR_factor_ref 0.1410
_reflns_number_gt 7425
_reflns_number_total 8695
_reflns_threshold_expression I>2\s(I)
_cod_data_source_file xu2634.cif
_cod_data_source_block I
_cod_depositor_comments
;
The following automatic conversions were performed:
'_symmetry_cell_setting' value 'Triclinic' changed to 'triclinic'
according to '/home/saulius/struct/CIF-dictionaries/cif_core.dic'
dictionary named 'cif_core.dic' version 2.4.1 from
2010-06-29.

'_exptl_absorpt_correction_type' value 'Multi-scan' changed
to 'multi-scan' according to
'/home/saulius/struct/CIF-dictionaries/cif_core.dic' dictionary named
'cif_core.dic' version 2.4.1 from 2010-06-29.

Automatic conversion script
Id: cif_fix_enum 1527 2010-12-29 10:47:43Z saulius 

The following automatic conversions were performed:

'_symmetry_cell_setting' value 'Triclinic' changed to 'triclinic'
according to /home/saulius/struct/CIF-dictionaries/cif_core.dic
dictionary named 'cif_core.dic' version 2.4.1 from
2010-06-29.

'_exptl_absorpt_correction_type' value 'Multi-scan'
changed to 'multi-scan' according to
/home/saulius/struct/CIF-dictionaries/cif_core.dic dictionary named
'cif_core.dic' version 2.4.1 from 2010-06-29.

Automatic conversion script
Id: cif_fix_values 1715 2011-07-08 13:25:40Z adriana 
;
_cod_database_code 2224084
_cod_database_fobs_code 2224084

loop_
_symmetry_equiv_pos_as_xyz
'x, y, z'
'-x, -y, -z'

loop_
_atom_site_type_symbol
_atom_site_label
_atom_site_fract_x
_atom_site_fract_y
_atom_site_fract_z
_atom_site_U_iso_or_equiv
_atom_site_adp_type
_atom_site_calc_flag
_atom_site_refinement_flags
_atom_site_occupancy
_atom_site_disorder_assembly
_atom_site_disorder_group
Eu Eu1 0.74676(2) 0.689048(17) 0.257329(13) 0.03679(10) Uani d . 1 . .
S S1 0.66925(12) 0.77165(10) 0.09104(7) 0.0440(3) Uani d . 1 . .
S S2 0.81829(16) 0.89432(12) 0.14613(9) 0.0563(3) Uani d . 1 . .
S S3 0.58827(15) 0.68170(17) 0.42600(9) 0.0732(5) Uani d . 1 . .
S S4 0.46969(14) 0.81089(12) 0.27570(8) 0.0568(3) Uani d . 1 . .
S S5 0.88318(12) 0.48647(10) 0.36901(8) 0.0437(2) Uani d . 1 . .
S S6 0.97198(13) 0.70423(10) 0.31481(8) 0.0460(3) Uani d . 1 . .
N N1 0.7477(4) 0.9584(3) -0.0077(2) 0.0444(8) Uani d . 1 . .
N N2 0.3278(4) 0.7922(4) 0.4342(3) 0.0479(9) Uani d . 1 . .
N N3 1.1131(4) 0.5000(3) 0.3939(2) 0.0439(8) Uani d . 1 . .
N N4 0.9334(4) 0.5677(3) 0.1596(2) 0.0393(8) Uani d . 1 . .
N N5 0.6988(4) 0.5086(3) 0.2389(2) 0.0389(8) Uani d . 1 . .
C C1 0.7458(4) 0.8818(4) 0.0689(3) 0.0407(9) Uani d . 1 . .
C C2 0.6808(6) 0.9534(5) -0.0728(3) 0.0577(13) Uani d . 1 . .
H H2A 0.6126 0.9121 -0.0458 0.087 Uiso calc R 1 . .
H H2B 0.7455 0.9132 -0.1143 0.087 Uiso calc R 1 . .
H H2C 0.6403 1.0318 -0.1008 0.087 Uiso calc R 1 . .
C C3 0.8156(5) 1.0535(4) -0.0322(3) 0.0526(12) Uani d . 1 . .
H H3A 0.8786 1.0477 -0.0860 0.063 Uiso calc R 1 . .
H H3B 0.8660 1.0445 0.0112 0.063 Uiso calc R 1 . .
C C4 0.7169(5) 1.1726(4) -0.0420(3) 0.0465(10) Uani d . 1 . .
C C5 0.6238(6) 1.2077(5) 0.0273(3) 0.0554(12) Uani d . 1 . .
H H5 0.6231 1.1579 0.0813 0.066 Uiso calc R 1 . .
C C6 0.5311(6) 1.3166(5) 0.0173(4) 0.0627(14) Uani d . 1 . .
H H6 0.4688 1.3392 0.0646 0.075 Uiso calc R 1 . .
C C7 0.5309(6) 1.3905(5) -0.0613(5) 0.0666(15) Uani d . 1 . .
H H7 0.4679 1.4631 -0.0680 0.080 Uiso calc R 1 . .
C C8 0.6242(7) 1.3573(5) -0.1307(4) 0.0667(15) Uani d . 1 . .
H H8 0.6256 1.4082 -0.1842 0.080 Uiso calc R 1 . .
C C9 0.7156(6) 1.2490(5) -0.1215(3) 0.0551(12) Uani d . 1 . .
H H9 0.7772 1.2269 -0.1692 0.066 Uiso calc R 1 . .
C C10 0.4478(5) 0.7666(4) 0.3853(3) 0.0414(9) Uani d . 1 . .
C C11 0.2099(6) 0.8641(6) 0.3984(4) 0.0676(16) Uani d . 1 . .
H H11A 0.2361 0.9200 0.3479 0.101 Uiso calc R 1 . .
H H11B 0.1466 0.9051 0.4400 0.101 Uiso calc R 1 . .
H H11C 0.1694 0.8148 0.3836 0.101 Uiso calc R 1 . .
C C12 0.3024(6) 0.7410(4) 0.5268(3) 0.0590(14) Uani d . 1 . .
H H12A 0.3876 0.6988 0.5443 0.071 Uiso calc R 1 . .
H H12B 0.2505 0.6846 0.5374 0.071 Uiso calc R 1 . .
C C13 0.2287(5) 0.8296(4) 0.5812(3) 0.0501(11) Uani d . 1 . .
C C14 0.1026(6) 0.8280(5) 0.6291(3) 0.0581(13) Uani d . 1 . .
H H14 0.0611 0.7740 0.6254 0.070 Uiso calc R 1 . .
C C15 0.0368(7) 0.9051(5) 0.6825(4) 0.0694(16) Uani d . 1 . .
H H15 -0.0477 0.9021 0.7154 0.083 Uiso calc R 1 . .
C C16 0.0970(9) 0.9863(6) 0.6868(4) 0.086(2) Uani d . 1 . .
H H16 0.0530 1.0383 0.7229 0.103 Uiso calc R 1 . .
C C17 0.2201(10) 0.9912(7) 0.6387(5) 0.091(2) Uani d . 1 . .
H H17 0.2589 1.0481 0.6407 0.110 Uiso calc R 1 . .
C C18 0.2885(7) 0.9115(6) 0.5866(4) 0.0727(17) Uani d . 1 . .
H H18 0.3743 0.9131 0.5554 0.087 Uiso calc R 1 . .
C C19 1.0011(4) 0.5575(4) 0.3627(3) 0.0364(8) Uani d . 1 . .
C C20 1.2179(5) 0.5553(5) 0.3872(4) 0.0560(12) Uani d . 1 . .
H H20A 1.2487 0.5880 0.3279 0.084 Uiso calc R 1 . .
H H20B 1.2915 0.4979 0.4104 0.084 Uiso calc R 1 . .
H H20C 1.1830 0.6168 0.4186 0.084 Uiso calc R 1 . .
C C21 1.1386(5) 0.3742(4) 0.4357(3) 0.0471(11) Uani d . 1 . .
H H21A 1.0532 0.3546 0.4591 0.057 Uiso calc R 1 . .
H H21B 1.1829 0.3602 0.4832 0.057 Uiso calc R 1 . .
C C22 1.2240(5) 0.2934(4) 0.3764(3) 0.0437(10) Uani d . 1 . .
C C23 1.3054(7) 0.1868(5) 0.4098(4) 0.0637(15) Uani d . 1 . .
H H23 1.3098 0.1671 0.4676 0.076 Uiso calc R 1 . .
C C24 1.3804(8) 0.1091(5) 0.3577(5) 0.0799(19) Uani d . 1 . .
H H24 1.4345 0.0375 0.3811 0.096 Uiso calc R 1 . .
C C25 1.3762(7) 0.1359(5) 0.2727(4) 0.0694(16) Uani d . 1 . .
H H25 1.4265 0.0832 0.2381 0.083 Uiso calc R 1 . .
C C26 1.2970(6) 0.2412(6) 0.2395(4) 0.0661(15) Uani d . 1 . .
H H26 1.2938 0.2605 0.1814 0.079 Uiso calc R 1 . .
C C27 1.2210(5) 0.3205(5) 0.2903(3) 0.0553(12) Uani d . 1 . .
H H27 1.1678 0.3922 0.2662 0.066 Uiso calc R 1 . .
C C28 0.5873(5) 0.4759(4) 0.2804(3) 0.0488(11) Uani d . 1 . .
H H28 0.5237 0.5229 0.3155 0.059 Uiso calc R 1 . .
C C29 0.5608(5) 0.3747(5) 0.2739(4) 0.0550(12) Uani d . 1 . .
H H29 0.4805 0.3563 0.3031 0.066 Uiso calc R 1 . .
C C30 0.6523(6) 0.3040(4) 0.2252(3) 0.0540(12) Uani d . 1 . .
H H30 0.6361 0.2358 0.2211 0.065 Uiso calc R 1 . .
C C31 0.7737(5) 0.3339(4) 0.1800(3) 0.0438(10) Uani d . 1 . .
C C32 0.7923(4) 0.4368(4) 0.1904(3) 0.0376(9) Uani d . 1 . .
C C33 0.8754(6) 0.2628(4) 0.1285(3) 0.0550(13) Uani d . 1 . .
H H33 0.8613 0.1956 0.1211 0.066 Uiso calc R 1 . .
C C34 0.9919(6) 0.2908(4) 0.0902(3) 0.0537(12) Uani d . 1 . .
H H34 1.0576 0.2424 0.0571 0.064 Uiso calc R 1 . .
C C35 1.0163(5) 0.3941(4) 0.0998(3) 0.0443(10) Uani d . 1 . .
C C36 0.9166(4) 0.4682(4) 0.1487(3) 0.0372(9) Uani d . 1 . .
C C37 1.1370(5) 0.4265(5) 0.0607(3) 0.0520(12) Uani d . 1 . .
H H37 1.2053 0.3799 0.0276 0.062 Uiso calc R 1 . .
C C38 1.1533(5) 0.5270(5) 0.0718(3) 0.0529(12) Uani d . 1 . .
H H38 1.2324 0.5498 0.0464 0.063 Uiso calc R 1 . .
C C39 1.0476(5) 0.5953(5) 0.1225(3) 0.0459(10) Uani d . 1 . .
H H39 1.0591 0.6634 0.1302 0.055 Uiso calc R 1 . .

loop_
_atom_site_aniso_label
_atom_site_aniso_U_11
_atom_site_aniso_U_22
_atom_site_aniso_U_33
_atom_site_aniso_U_12
_atom_site_aniso_U_13
_atom_site_aniso_U_23
Eu1 0.03964(14) 0.02894(13) 0.04105(14) -0.00537(9) -0.00616(9) -0.01192(9)
S1 0.0525(6) 0.0400(6) 0.0444(6) -0.0150(5) -0.0092(5) -0.0136(4)
S2 0.0776(9) 0.0503(7) 0.0541(7) -0.0315(7) -0.0285(6) -0.0003(5)
S3 0.0493(8) 0.1024(13) 0.0442(7) 0.0127(7) -0.0121(6) -0.0132(7)
S4 0.0528(7) 0.0582(8) 0.0435(6) 0.0107(6) -0.0115(5) -0.0126(5)
S5 0.0435(6) 0.0329(5) 0.0548(6) -0.0110(4) -0.0120(5) -0.0060(4)
S6 0.0527(7) 0.0319(5) 0.0566(7) -0.0130(5) -0.0139(5) -0.0089(5)
N1 0.049(2) 0.0374(19) 0.044(2) -0.0091(16) -0.0110(17) -0.0051(15)
N2 0.041(2) 0.045(2) 0.051(2) -0.0045(17) -0.0038(17) -0.0131(17)
N3 0.045(2) 0.042(2) 0.047(2) -0.0088(16) -0.0111(16) -0.0130(16)
N4 0.0377(19) 0.0356(18) 0.0443(19) -0.0076(15) -0.0053(15) -0.0126(15)
N5 0.0360(18) 0.0360(18) 0.0449(19) -0.0065(14) -0.0098(15) -0.0105(15)
C1 0.043(2) 0.037(2) 0.042(2) -0.0056(18) -0.0112(18) -0.0116(17)
C2 0.073(4) 0.058(3) 0.046(3) -0.012(3) -0.022(2) -0.012(2)
C3 0.047(3) 0.049(3) 0.055(3) -0.015(2) -0.010(2) 0.001(2)
C4 0.048(3) 0.044(2) 0.051(3) -0.020(2) -0.014(2) -0.002(2)
C5 0.064(3) 0.056(3) 0.051(3) -0.025(3) -0.009(2) -0.009(2)
C6 0.061(3) 0.062(3) 0.073(4) -0.019(3) -0.005(3) -0.030(3)
C7 0.069(4) 0.043(3) 0.097(5) -0.012(3) -0.031(3) -0.018(3)
C8 0.082(4) 0.047(3) 0.073(4) -0.019(3) -0.032(3) 0.002(3)
C9 0.063(3) 0.050(3) 0.050(3) -0.017(2) -0.012(2) -0.005(2)
C10 0.043(2) 0.038(2) 0.041(2) -0.0041(18) -0.0064(18) -0.0127(17)
C11 0.047(3) 0.071(4) 0.080(4) 0.001(3) -0.018(3) -0.022(3)
C12 0.068(3) 0.038(3) 0.058(3) -0.009(2) 0.006(3) -0.011(2)
C13 0.062(3) 0.035(2) 0.047(2) -0.009(2) -0.006(2) -0.0068(19)
C14 0.059(3) 0.049(3) 0.057(3) -0.003(2) -0.003(2) -0.016(2)
C15 0.066(4) 0.056(3) 0.063(3) 0.010(3) -0.005(3) -0.015(3)
C16 0.136(7) 0.045(3) 0.065(4) 0.001(4) -0.020(4) -0.021(3)
C17 0.140(7) 0.064(4) 0.087(5) -0.042(5) -0.022(5) -0.027(4)
C18 0.083(4) 0.065(4) 0.071(4) -0.032(3) -0.005(3) -0.011(3)
C19 0.040(2) 0.034(2) 0.0358(19) -0.0082(17) -0.0032(16) -0.0135(16)
C20 0.050(3) 0.061(3) 0.064(3) -0.017(2) -0.015(2) -0.017(3)
C21 0.045(2) 0.048(3) 0.042(2) -0.004(2) -0.0115(19) -0.0051(19)
C22 0.045(2) 0.039(2) 0.050(2) -0.0120(19) -0.011(2) -0.0097(19)
C23 0.087(4) 0.040(3) 0.059(3) -0.004(3) -0.023(3) -0.007(2)
C24 0.105(5) 0.036(3) 0.092(5) 0.003(3) -0.031(4) -0.017(3)
C25 0.073(4) 0.051(3) 0.085(4) -0.011(3) -0.005(3) -0.033(3)
C26 0.073(4) 0.065(4) 0.058(3) -0.010(3) -0.008(3) -0.023(3)
C27 0.053(3) 0.052(3) 0.052(3) -0.001(2) -0.009(2) -0.013(2)
C28 0.043(2) 0.047(3) 0.058(3) -0.013(2) -0.007(2) -0.013(2)
C29 0.050(3) 0.049(3) 0.069(3) -0.019(2) -0.014(2) -0.009(2)
C30 0.068(3) 0.038(2) 0.065(3) -0.023(2) -0.020(3) -0.008(2)
C31 0.056(3) 0.032(2) 0.047(2) -0.0099(19) -0.020(2) -0.0066(18)
C32 0.042(2) 0.0299(19) 0.044(2) -0.0044(16) -0.0164(18) -0.0099(16)
C33 0.077(4) 0.037(2) 0.057(3) -0.007(2) -0.024(3) -0.018(2)
C34 0.064(3) 0.041(3) 0.053(3) 0.002(2) -0.013(2) -0.022(2)
C35 0.047(2) 0.041(2) 0.039(2) 0.0018(19) -0.0105(19) -0.0123(18)
C36 0.040(2) 0.034(2) 0.037(2) -0.0033(17) -0.0100(17) -0.0114(16)
C37 0.042(3) 0.061(3) 0.048(3) 0.003(2) -0.007(2) -0.024(2)
C38 0.041(2) 0.066(3) 0.049(3) -0.013(2) 0.000(2) -0.017(2)
C39 0.039(2) 0.052(3) 0.047(2) -0.013(2) -0.0019(19) -0.016(2)

loop_
_atom_type_symbol
_atom_type_description
_atom_type_scat_dispersion_real
_atom_type_scat_dispersion_imag
_atom_type_scat_source
C C 0.0033 0.0016 'International Tables Vol C Tables 4.2.6.8 and 6.1.1.4'
H H 0.0000 0.0000 'International Tables Vol C Tables 4.2.6.8 and 6.1.1.4'
N N 0.0061 0.0033 'International Tables Vol C Tables 4.2.6.8 and 6.1.1.4'
S S 0.1246 0.1234 'International Tables Vol C Tables 4.2.6.8 and 6.1.1.4'
Eu Eu -0.1578 3.6682 'International Tables Vol C Tables 4.2.6.8 and 6.1.1.4'

loop_
_geom_angle_atom_site_label_1
_geom_angle_atom_site_label_2
_geom_angle_atom_site_label_3
_geom_angle_site_symmetry_1
_geom_angle_site_symmetry_3
_geom_angle
_geom_angle_publ_flag
N5 Eu1 N4 . . 64.41(11) ?
N5 Eu1 S4 . . 91.49(9) ?
N4 Eu1 S4 . . 141.09(9) ?
N5 Eu1 S3 . . 94.45(9) ?
N4 Eu1 S3 . . 144.46(9) ?
S4 Eu1 S3 . . 61.51(4) ?
N5 Eu1 S2 . . 136.16(9) ?
N4 Eu1 S2 . . 87.66(9) ?
S4 Eu1 S2 . . 90.73(4) ?
S3 Eu1 S2 . . 124.44(5) ?
N5 Eu1 S5 . . 71.80(8) ?
N4 Eu1 S5 . . 73.60(9) ?
S4 Eu1 S5 . . 129.73(4) ?
S3 Eu1 S5 . . 72.65(4) ?
S2 Eu1 S5 . . 134.15(4) ?
N5 Eu1 S6 . . 128.70(8) ?
N4 Eu1 S6 . . 82.53(9) ?
S4 Eu1 S6 . . 134.30(4) ?
S3 Eu1 S6 . . 90.97(4) ?
S2 Eu1 S6 . . 75.11(4) ?
S5 Eu1 S6 . . 61.43(3) ?
N5 Eu1 S1 . . 78.24(8) ?
N4 Eu1 S1 . . 75.12(9) ?
S4 Eu1 S1 . . 70.08(4) ?
S3 Eu1 S1 . . 130.85(4) ?
S2 Eu1 S1 . . 61.59(3) ?
S5 Eu1 S1 . . 143.61(3) ?
S6 Eu1 S1 . . 131.41(3) ?
C1 S1 Eu1 . . 89.39(15) ?
C1 S2 Eu1 . . 90.12(16) ?
C10 S3 Eu1 . . 91.03(16) ?
C10 S4 Eu1 . . 91.30(16) ?
C19 S5 Eu1 . . 89.86(15) ?
C19 S6 Eu1 . . 89.51(15) ?
C1 N1 C2 . . 122.1(4) ?
C1 N1 C3 . . 123.1(4) ?
C2 N1 C3 . . 114.8(4) ?
C10 N2 C11 . . 121.8(4) ?
C10 N2 C12 . . 122.2(4) ?
C11 N2 C12 . . 115.7(4) ?
C19 N3 C20 . . 122.8(4) ?
C19 N3 C21 . . 121.3(4) ?
C20 N3 C21 . . 115.9(4) ?
C39 N4 C36 . . 118.3(4) ?
C39 N4 Eu1 . . 122.7(3) ?
C36 N4 Eu1 . . 119.0(3) ?
C28 N5 C32 . . 117.4(4) ?
C28 N5 Eu1 . . 122.1(3) ?
C32 N5 Eu1 . . 120.3(3) ?
N1 C1 S1 . . 120.1(3) ?
N1 C1 S2 . . 121.0(3) ?
S1 C1 S2 . . 118.9(3) ?
N1 C2 H2A . . 109.5 ?
N1 C2 H2B . . 109.5 ?
H2A C2 H2B . . 109.5 ?
N1 C2 H2C . . 109.5 ?
H2A C2 H2C . . 109.5 ?
H2B C2 H2C . . 109.5 ?
N1 C3 C4 . . 111.7(4) ?
N1 C3 H3A . . 109.3 ?
C4 C3 H3A . . 109.3 ?
N1 C3 H3B . . 109.3 ?
C4 C3 H3B . . 109.3 ?
H3A C3 H3B . . 107.9 ?
C5 C4 C9 . . 118.2(5) ?
C5 C4 C3 . . 121.1(4) ?
C9 C4 C3 . . 120.7(5) ?
C4 C5 C6 . . 120.7(5) ?
C4 C5 H5 . . 119.7 ?
C6 C5 H5 . . 119.7 ?
C7 C6 C5 . . 120.4(6) ?
C7 C6 H6 . . 119.8 ?
C5 C6 H6 . . 119.8 ?
C6 C7 C8 . . 119.5(6) ?
C6 C7 H7 . . 120.3 ?
C8 C7 H7 . . 120.3 ?
C9 C8 C7 . . 120.5(6) ?
C9 C8 H8 . . 119.8 ?
C7 C8 H8 . . 119.8 ?
C8 C9 C4 . . 120.7(6) ?
C8 C9 H9 . . 119.6 ?
C4 C9 H9 . . 119.6 ?
N2 C10 S4 . . 121.0(4) ?
N2 C10 S3 . . 122.7(4) ?
S4 C10 S3 . . 116.2(3) ?
N2 C11 H11A . . 109.5 ?
N2 C11 H11B . . 109.5 ?
H11A C11 H11B . . 109.5 ?
N2 C11 H11C . . 109.5 ?
H11A C11 H11C . . 109.5 ?
H11B C11 H11C . . 109.5 ?
N2 C12 C13 . . 114.0(4) ?
N2 C12 H12A . . 108.7 ?
C13 C12 H12A . . 108.7 ?
N2 C12 H12B . . 108.7 ?
C13 C12 H12B . . 108.7 ?
H12A C12 H12B . . 107.6 ?
C14 C13 C18 . . 118.7(5) ?
C14 C13 C12 . . 120.6(5) ?
C18 C13 C12 . . 120.6(5) ?
C13 C14 C15 . . 121.1(6) ?
C13 C14 H14 . . 119.4 ?
C15 C14 H14 . . 119.4 ?
C16 C15 C14 . . 119.4(6) ?
C16 C15 H15 . . 120.3 ?
C14 C15 H15 . . 120.3 ?
C17 C16 C15 . . 120.5(6) ?
C17 C16 H16 . . 119.7 ?
C15 C16 H16 . . 119.7 ?
C16 C17 C18 . . 120.2(7) ?
C16 C17 H17 . . 119.9 ?
C18 C17 H17 . . 119.9 ?
C13 C18 C17 . . 119.9(7) ?
C13 C18 H18 . . 120.0 ?
C17 C18 H18 . . 120.0 ?
N3 C19 S5 . . 120.9(3) ?
N3 C19 S6 . . 120.9(3) ?
S5 C19 S6 . . 118.2(3) ?
N3 C20 H20A . . 109.5 ?
N3 C20 H20B . . 109.5 ?
H20A C20 H20B . . 109.5 ?
N3 C20 H20C . . 109.5 ?
H20A C20 H20C . . 109.5 ?
H20B C20 H20C . . 109.5 ?
N3 C21 C22 . . 113.9(4) ?
N3 C21 H21A . . 108.8 ?
C22 C21 H21A . . 108.8 ?
N3 C21 H21B . . 108.8 ?
C22 C21 H21B . . 108.8 ?
H21A C21 H21B . . 107.7 ?
C27 C22 C23 . . 118.3(5) ?
C27 C22 C21 . . 122.5(4) ?
C23 C22 C21 . . 119.2(4) ?
C24 C23 C22 . . 120.4(6) ?
C24 C23 H23 . . 119.8 ?
C22 C23 H23 . . 119.8 ?
C25 C24 C23 . . 121.0(6) ?
C25 C24 H24 . . 119.5 ?
C23 C24 H24 . . 119.5 ?
C26 C25 C24 . . 118.7(6) ?
C26 C25 H25 . . 120.6 ?
C24 C25 H25 . . 120.6 ?
C25 C26 C27 . . 121.3(6) ?
C25 C26 H26 . . 119.3 ?
C27 C26 H26 . . 119.3 ?
C22 C27 C26 . . 120.2(5) ?
C22 C27 H27 . . 119.9 ?
C26 C27 H27 . . 119.9 ?
N5 C28 C29 . . 123.3(5) ?
N5 C28 H28 . . 118.4 ?
C29 C28 H28 . . 118.4 ?
C30 C29 C28 . . 119.6(5) ?
C30 C29 H29 . . 120.2 ?
C28 C29 H29 . . 120.2 ?
C29 C30 C31 . . 119.6(4) ?
C29 C30 H30 . . 120.2 ?
C31 C30 H30 . . 120.2 ?
C32 C31 C30 . . 117.1(4) ?
C32 C31 C33 . . 120.2(5) ?
C30 C31 C33 . . 122.7(4) ?
N5 C32 C31 . . 123.0(4) ?
N5 C32 C36 . . 117.9(4) ?
C31 C32 C36 . . 119.1(4) ?
C34 C33 C31 . . 121.1(5) ?
C34 C33 H33 . . 119.5 ?
C31 C33 H33 . . 119.5 ?
C33 C34 C35 . . 120.8(4) ?
C33 C34 H34 . . 119.6 ?
C35 C34 H34 . . 119.6 ?
C36 C35 C37 . . 117.7(4) ?
C36 C35 C34 . . 119.7(4) ?
C37 C35 C34 . . 122.6(4) ?
N4 C36 C35 . . 122.5(4) ?
N4 C36 C32 . . 118.4(4) ?
C35 C36 C32 . . 119.1(4) ?
C38 C37 C35 . . 119.7(4) ?
C38 C37 H37 . . 120.2 ?
C35 C37 H37 . . 120.2 ?
C37 C38 C39 . . 118.5(5) ?
C37 C38 H38 . . 120.8 ?
C39 C38 H38 . . 120.8 ?
N4 C39 C38 . . 123.4(5) ?
N4 C39 H39 . . 118.3 ?
C38 C39 H39 . . 118.3 ?

loop_
_geom_bond_atom_site_label_1
_geom_bond_atom_site_label_2
_geom_bond_site_symmetry_2
_geom_bond_distance
_geom_bond_publ_flag
Eu1 N5 . 2.540(4) y
Eu1 N4 . 2.569(4) y
Eu1 S4 . 2.8451(13) y
Eu1 S3 . 2.8523(14) y
Eu1 S2 . 2.8627(13) y
Eu1 S5 . 2.8781(12) y
Eu1 S6 . 2.8859(12) y
Eu1 S1 . 2.8970(12) y
S1 C1 . 1.702(5) ?
S2 C1 . 1.723(5) ?
S3 C10 . 1.717(5) ?
S4 C10 . 1.716(5) ?
S5 C19 . 1.713(4) ?
S6 C19 . 1.717(4) ?
N1 C1 . 1.349(6) ?
N1 C2 . 1.465(6) ?
N1 C3 . 1.473(6) ?
N2 C10 . 1.320(6) ?
N2 C11 . 1.455(7) ?
N2 C12 . 1.471(7) ?
N3 C19 . 1.337(6) ?
N3 C20 . 1.450(6) ?
N3 C21 . 1.475(6) ?
N4 C39 . 1.315(6) ?
N4 C36 . 1.357(5) ?
N5 C28 . 1.330(6) ?
N5 C32 . 1.357(5) ?
C2 H2A . 0.9600 ?
C2 H2B . 0.9600 ?
C2 H2C . 0.9600 ?
C3 C4 . 1.505(7) ?
C3 H3A . 0.9700 ?
C3 H3B . 0.9700 ?
C4 C5 . 1.377(7) ?
C4 C9 . 1.386(7) ?
C5 C6 . 1.388(8) ?
C5 H5 . 0.9300 ?
C6 C7 . 1.361(9) ?
C6 H6 . 0.9300 ?
C7 C8 . 1.372(9) ?
C7 H7 . 0.9300 ?
C8 C9 . 1.376(8) ?
C8 H8 . 0.9300 ?
C9 H9 . 0.9300 ?
C11 H11A . 0.9600 ?
C11 H11B . 0.9600 ?
C11 H11C . 0.9600 ?
C12 C13 . 1.501(7) ?
C12 H12A . 0.9700 ?
C12 H12B . 0.9700 ?
C13 C14 . 1.375(7) ?
C13 C18 . 1.384(8) ?
C14 C15 . 1.377(8) ?
C14 H14 . 0.9300 ?
C15 C16 . 1.372(10) ?
C15 H15 . 0.9300 ?
C16 C17 . 1.357(12) ?
C16 H16 . 0.9300 ?
C17 C18 . 1.389(10) ?
C17 H17 . 0.9300 ?
C18 H18 . 0.9300 ?
C20 H20A . 0.9600 ?
C20 H20B . 0.9600 ?
C20 H20C . 0.9600 ?
C21 C22 . 1.512(7) ?
C21 H21A . 0.9700 ?
C21 H21B . 0.9700 ?
C22 C27 . 1.376(7) ?
C22 C23 . 1.380(7) ?
C23 C24 . 1.384(9) ?
C23 H23 . 0.9300 ?
C24 C25 . 1.360(10) ?
C24 H24 . 0.9300 ?
C25 C26 . 1.360(9) ?
C25 H25 . 0.9300 ?
C26 C27 . 1.385(8) ?
C26 H26 . 0.9300 ?
C27 H27 . 0.9300 ?
C28 C29 . 1.397(7) ?
C28 H28 . 0.9300 ?
C29 C30 . 1.344(8) ?
C29 H29 . 0.9300 ?
C30 C31 . 1.419(7) ?
C30 H30 . 0.9300 ?
C31 C32 . 1.402(6) ?
C31 C33 . 1.415(7) ?
C32 C36 . 1.443(6) ?
C33 C34 . 1.343(8) ?
C33 H33 . 0.9300 ?
C34 C35 . 1.431(7) ?
C34 H34 . 0.9300 ?
C35 C36 . 1.403(6) ?
C35 C37 . 1.408(7) ?
C37 C38 . 1.367(8) ?
C37 H37 . 0.9300 ?
C38 C39 . 1.410(7) ?
C38 H38 . 0.9300 ?
C39 H39 . 0.9300 ?

loop_
_geom_torsion_atom_site_label_1
_geom_torsion_atom_site_label_2
_geom_torsion_atom_site_label_3
_geom_torsion_atom_site_label_4
_geom_torsion_site_symmetry_1
_geom_torsion_site_symmetry_2
_geom_torsion_site_symmetry_3
_geom_torsion_site_symmetry_4
_geom_torsion
_geom_torsion_publ_flag
N5 Eu1 S1 C1 . . . . -160.64(18) ?
N4 Eu1 S1 C1 . . . . -94.29(17) ?
S4 Eu1 S1 C1 . . . . 103.41(16) ?
S3 Eu1 S1 C1 . . . . 113.68(16) ?
S2 Eu1 S1 C1 . . . . 1.20(16) ?
S5 Eu1 S1 C1 . . . . -125.73(16) ?
S6 Eu1 S1 C1 . . . . -28.73(16) ?
N5 Eu1 S2 C1 . . . . 24.9(2) ?
N4 Eu1 S2 C1 . . . . 73.14(18) ?
S4 Eu1 S2 C1 . . . . -67.97(16) ?
S3 Eu1 S2 C1 . . . . -123.24(16) ?
S5 Eu1 S2 C1 . . . . 137.44(15) ?
S6 Eu1 S2 C1 . . . . 156.03(16) ?
S1 Eu1 S2 C1 . . . . -1.19(15) ?
N5 Eu1 S3 C10 . . . . -88.80(19) ?
N4 Eu1 S3 C10 . . . . -139.3(2) ?
S4 Eu1 S3 C10 . . . . 0.48(17) ?
S2 Eu1 S3 C10 . . . . 69.71(18) ?
S5 Eu1 S3 C10 . . . . -158.17(18) ?
S6 Eu1 S3 C10 . . . . 142.26(17) ?
S1 Eu1 S3 C10 . . . . -10.51(19) ?
N5 Eu1 S4 C10 . . . . 93.77(18) ?
N4 Eu1 S4 C10 . . . . 142.8(2) ?
S3 Eu1 S4 C10 . . . . -0.48(17) ?
S2 Eu1 S4 C10 . . . . -130.01(17) ?
S5 Eu1 S4 C10 . . . . 26.39(18) ?
S6 Eu1 S4 C10 . . . . -60.29(17) ?
S1 Eu1 S4 C10 . . . . 170.70(17) ?
N5 Eu1 S5 C19 . . . . 152.45(16) ?
N4 Eu1 S5 C19 . . . . 84.61(16) ?
S4 Eu1 S5 C19 . . . . -131.30(14) ?
S3 Eu1 S5 C19 . . . . -106.71(14) ?
S2 Eu1 S5 C19 . . . . 14.80(15) ?
S6 Eu1 S5 C19 . . . . -5.74(14) ?
S1 Eu1 S5 C19 . . . . 116.31(14) ?
N5 Eu1 S6 C19 . . . . -21.16(18) ?
N4 Eu1 S6 C19 . . . . -69.62(16) ?
S4 Eu1 S6 C19 . . . . 124.76(14) ?
S3 Eu1 S6 C19 . . . . 75.32(14) ?
S2 Eu1 S6 C19 . . . . -159.18(14) ?
S5 Eu1 S6 C19 . . . . 5.73(14) ?
S1 Eu1 S6 C19 . . . . -132.17(14) ?
N5 Eu1 N4 C39 . . . . -178.8(4) ?
S4 Eu1 N4 C39 . . . . 124.3(3) ?
S3 Eu1 N4 C39 . . . . -120.3(3) ?
S2 Eu1 N4 C39 . . . . 36.1(4) ?
S5 Eu1 N4 C39 . . . . -101.5(4) ?
S6 Eu1 N4 C39 . . . . -39.2(4) ?
S1 Eu1 N4 C39 . . . . 97.3(4) ?
N5 Eu1 N4 C36 . . . . -1.9(3) ?
S4 Eu1 N4 C36 . . . . -58.7(4) ?
S3 Eu1 N4 C36 . . . . 56.6(4) ?
S2 Eu1 N4 C36 . . . . -147.0(3) ?
S5 Eu1 N4 C36 . . . . 75.4(3) ?
S6 Eu1 N4 C36 . . . . 137.8(3) ?
S1 Eu1 N4 C36 . . . . -85.8(3) ?
N4 Eu1 N5 C28 . . . . 176.8(4) ?
S4 Eu1 N5 C28 . . . . -34.9(3) ?
S3 Eu1 N5 C28 . . . . 26.6(4) ?
S2 Eu1 N5 C28 . . . . -127.5(3) ?
S5 Eu1 N5 C28 . . . . 96.7(4) ?
S6 Eu1 N5 C28 . . . . 121.5(3) ?
S1 Eu1 N5 C28 . . . . -104.2(3) ?
N4 Eu1 N5 C32 . . . . 1.7(3) ?
S4 Eu1 N5 C32 . . . . 150.0(3) ?
S3 Eu1 N5 C32 . . . . -148.5(3) ?
S2 Eu1 N5 C32 . . . . 57.4(3) ?
S5 Eu1 N5 C32 . . . . -78.4(3) ?
S6 Eu1 N5 C32 . . . . -53.7(3) ?
S1 Eu1 N5 C32 . . . . 80.7(3) ?
C2 N1 C1 S1 . . . . 2.4(6) ?
C3 N1 C1 S1 . . . . -178.1(4) ?
C2 N1 C1 S2 . . . . -176.7(4) ?
C3 N1 C1 S2 . . . . 2.8(6) ?
Eu1 S1 C1 N1 . . . . 178.8(4) ?
Eu1 S1 C1 S2 . . . . -2.0(3) ?
Eu1 S2 C1 N1 . . . . -178.8(4) ?
Eu1 S2 C1 S1 . . . . 2.0(3) ?
C1 N1 C3 C4 . . . . -113.7(5) ?
C2 N1 C3 C4 . . . . 65.9(6) ?
N1 C3 C4 C5 . . . . 64.9(6) ?
N1 C3 C4 C9 . . . . -113.8(5) ?
C9 C4 C5 C6 . . . . 0.2(8) ?
C3 C4 C5 C6 . . . . -178.4(5) ?
C4 C5 C6 C7 . . . . 0.0(8) ?
C5 C6 C7 C8 . . . . -0.8(9) ?
C6 C7 C8 C9 . . . . 1.4(9) ?
C7 C8 C9 C4 . . . . -1.2(9) ?
C5 C4 C9 C8 . . . . 0.4(8) ?
C3 C4 C9 C8 . . . . 179.1(5) ?
C11 N2 C10 S4 . . . . -3.4(7) ?
C12 N2 C10 S4 . . . . 170.7(4) ?
C11 N2 C10 S3 . . . . -179.8(4) ?
C12 N2 C10 S3 . . . . -5.8(7) ?
Eu1 S4 C10 N2 . . . . -175.9(4) ?
Eu1 S4 C10 S3 . . . . 0.8(3) ?
Eu1 S3 C10 N2 . . . . 175.9(4) ?
Eu1 S3 C10 S4 . . . . -0.8(3) ?
C10 N2 C12 C13 . . . . 130.3(5) ?
C11 N2 C12 C13 . . . . -55.4(7) ?
N2 C12 C13 C14 . . . . 115.9(6) ?
N2 C12 C13 C18 . . . . -66.7(7) ?
C18 C13 C14 C15 . . . . -0.8(9) ?
C12 C13 C14 C15 . . . . 176.7(6) ?
C13 C14 C15 C16 . . . . 1.3(9) ?
C14 C15 C16 C17 . . . . 0.2(11) ?
C15 C16 C17 C18 . . . . -2.0(12) ?
C14 C13 C18 C17 . . . . -1.1(10) ?
C12 C13 C18 C17 . . . . -178.5(6) ?
C16 C17 C18 C13 . . . . 2.5(12) ?
C20 N3 C19 S5 . . . . 177.6(4) ?
C21 N3 C19 S5 . . . . -0.7(6) ?
C20 N3 C19 S6 . . . . -2.1(6) ?
C21 N3 C19 S6 . . . . 179.6(3) ?
Eu1 S5 C19 N3 . . . . -170.0(3) ?
Eu1 S5 C19 S6 . . . . 9.6(2) ?
Eu1 S6 C19 N3 . . . . 170.0(3) ?
Eu1 S6 C19 S5 . . . . -9.6(2) ?
C19 N3 C21 C22 . . . . 95.4(5) ?
C20 N3 C21 C22 . . . . -83.0(5) ?
N3 C21 C22 C27 . . . . -31.9(7) ?
N3 C21 C22 C23 . . . . 150.1(5) ?
C27 C22 C23 C24 . . . . -0.7(9) ?
C21 C22 C23 C24 . . . . 177.3(6) ?
C22 C23 C24 C25 . . . . 0.2(11) ?
C23 C24 C25 C26 . . . . 0.3(11) ?
C24 C25 C26 C27 . . . . -0.3(11) ?
C23 C22 C27 C26 . . . . 0.8(9) ?
C21 C22 C27 C26 . . . . -177.3(5) ?
C25 C26 C27 C22 . . . . -0.3(10) ?
C32 N5 C28 C29 . . . . -2.2(7) ?
Eu1 N5 C28 C29 . . . . -177.5(4) ?
N5 C28 C29 C30 . . . . 1.5(8) ?
C28 C29 C30 C31 . . . . -0.9(8) ?
C29 C30 C31 C32 . . . . 1.1(7) ?
C29 C30 C31 C33 . . . . 179.0(5) ?
C28 N5 C32 C31 . . . . 2.4(6) ?
Eu1 N5 C32 C31 . . . . 177.8(3) ?
C28 N5 C32 C36 . . . . -176.8(4) ?
Eu1 N5 C32 C36 . . . . -1.5(5) ?
C30 C31 C32 N5 . . . . -1.9(6) ?
C33 C31 C32 N5 . . . . -179.9(4) ?
C30 C31 C32 C36 . . . . 177.4(4) ?
C33 C31 C32 C36 . . . . -0.7(6) ?
C32 C31 C33 C34 . . . . 1.4(7) ?
C30 C31 C33 C34 . . . . -176.6(5) ?
C31 C33 C34 C35 . . . . -0.5(8) ?
C33 C34 C35 C36 . . . . -1.0(7) ?
C33 C34 C35 C37 . . . . -180.0(5) ?
C39 N4 C36 C35 . . . . 0.3(6) ?
Eu1 N4 C36 C35 . . . . -176.8(3) ?
C39 N4 C36 C32 . . . . 179.1(4) ?
Eu1 N4 C36 C32 . . . . 2.0(5) ?
C37 C35 C36 N4 . . . . -0.5(6) ?
C34 C35 C36 N4 . . . . -179.5(4) ?
C37 C35 C36 C32 . . . . -179.3(4) ?
C34 C35 C36 C32 . . . . 1.7(6) ?
N5 C32 C36 N4 . . . . -0.4(6) ?
C31 C32 C36 N4 . . . . -179.7(4) ?
N5 C32 C36 C35 . . . . 178.5(4) ?
C31 C32 C36 C35 . . . . -0.8(6) ?
C36 C35 C37 C38 . . . . 0.4(7) ?
C34 C35 C37 C38 . . . . 179.4(5) ?
C35 C37 C38 C39 . . . . 0.0(8) ?
C36 N4 C39 C38 . . . . 0.1(7) ?
Eu1 N4 C39 C38 . . . . 177.1(4) ?
C37 C38 C39 N4 . . . . -0.3(8) ?
